data_9009823
loop_
_publ_author_name
'Effenberger, H.'

_publ_section_title
;Crystal structure and chemical formula of schmiederite,
 Pb2Cu2(OH)4(SeO3)(SeO4), with a comparison to linarite PbCu(OH)2(SO4)
;
_journal_name_full 'Mineralogy and Petrology'
_journal_page_first 3
_journal_page_last 12
_journal_paper_doi 10.1007/BF01164365
_journal_volume 36
_journal_year 1987
_chemical_compound_source Synthetic
_chemical_formula_sum 'Cu2 H4 O11 Pb2 Se2'
_chemical_name_mineral Schmiederite
_space_group_IT_number 11
_symmetry_space_group_name_Hall '-P 2yb'
_symmetry_space_group_name_H-M 'P 1 21/m 1'
_cell_angle_alpha 90
_cell_angle_beta 101.96
_cell_angle_gamma 90
_cell_formula_units_Z 2
_cell_length_a 9.922
_cell_length_b 5.712
_cell_length_c 9.396
_cell_volume 520.954
_database_code_amcsd 0014612
_exptl_crystal_density_diffrn 5.606
_cod_original_formula_sum 'Pb2 Cu2 Se2 O11 H4'
_cod_database_code 9009823

loop_
_space_group_symop_operation_xyz
x,y,z
x,1/2-y,z
-x,1/2+y,-z
-x,-y,-z

loop_
_atom_site_aniso_label
_atom_site_aniso_U_11
_atom_site_aniso_U_22
_atom_site_aniso_U_33
_atom_site_aniso_U_12
_atom_site_aniso_U_13
_atom_site_aniso_U_23
Pb1 0.01710 0.02110 0.02430 0.00000 0.00110 0.00000
Pb2 0.01610 0.03300 0.05290 0.00000 0.00100 0.00000
Cu 0.02200 0.01300 0.01200 -0.00200 0.00200 0.00000
Se1 0.01700 0.01800 0.02000 0.00000 0.00700 0.00000
Se2 0.01100 0.01900 0.01600 0.00000 0.00200 0.00000

loop_
_atom_site_label
_atom_site_fract_x
_atom_site_fract_y
_atom_site_fract_z
_atom_site_U_iso_or_equiv
_atom_site_type_symbol
_atom_site_attached_hydrogens
Pb1 0.31200 0.25000 0.41110 ? Pb 0
Pb2 0.32800 0.25000 0.96680 ? Pb 0
Cu -0.01000 -0.00070 0.24380 ? Cu 0
Se1 0.35000 0.75000 0.20930 ? Se 0
Se2 0.33470 0.75000 0.68900 ? Se 0
O11 0.36500 0.75000 0.03400 0.04200 O 0
O12 0.24600 0.51400 0.21000 0.01800 O 0
O21 0.50000 0.75000 0.75500 0.03100 O 0
O22 0.31600 0.75000 0.50600 0.02800 O 0
O23 0.26400 0.98900 0.73200 0.02500 O 0
O-H1 0.03400 0.75000 0.38800 0.00700 O 1
O-H2 0.07700 0.25000 0.37800 0.01100 O 1
O-H3 0.05200 0.75000 0.89900 0.00900 O 1
O-H4 0.08900 0.25000 0.89300 0.01200 O 1

loop_
_cod_changelog_entry_id
_cod_changelog_entry_author
_cod_changelog_entry_date
_cod_changelog_entry_text
1
;cod-tools version 3.8.0
Id: cif_guess_AMCSD_atom_types 9574 2023-05-10 09:00:05Z saulius
;
2023-05-10T18:52:11+03:00
;Derived atom types and hydrogen counts
from atom names that follow the AMCSD naming convention
(Wat == water, O-H == hydroxyl).
;

loop_
_cod_related_entry_id
_cod_related_entry_database
_cod_related_entry_code
1 AMCSD 0014612
